data_7211819
loop_
_publ_author_name
'Hu, Mi-Xia'
'Chen, Ya-Guang'
'Zhang, Chun-Jing'
'Kong, Qing-Jiao'

_publ_section_title
;
 High-dimensional frameworks dependent on coordination mode of ligand
 controlled by acidity of reaction solution. Syntheses, structures,
 magnetic and fluorescence properties of eight new compounds
;
_journal_issue 5
_journal_name_full CrystEngComm
_journal_page_first 1454
_journal_paper_doi 10.1039/b915118d
_journal_volume 12
_journal_year 2010
_chemical_formula_sum 'C28 H42 Ce4 N4 O85 W12'
_chemical_formula_weight 4561.19
_chemical_name_systematic
;
?
;
_space_group_IT_number 2
_symmetry_cell_setting triclinic
_symmetry_space_group_name_Hall '-P 1'
_symmetry_space_group_name_H-M 'P -1'
_atom_sites_solution_hydrogens geom
_atom_sites_solution_primary direct
_atom_sites_solution_secondary difmap
_audit_creation_method SHELXL-97
_cell_angle_alpha 69.709(5)
_cell_angle_beta 72.710(5)
_cell_angle_gamma 86.738(5)
_cell_formula_units_Z 2
_cell_length_a 11.676(5)
_cell_length_b 14.352(5)
_cell_length_c 16.060(5)
_cell_measurement_reflns_used 24
_cell_measurement_temperature 293(2)
_cell_measurement_theta_max 14.6
_cell_measurement_theta_min 7.0
_cell_volume 2407.0(15)
_computing_cell_refinement 'Bruker SMART'
_computing_data_collection 'Bruker SMART'
_computing_data_reduction 'Bruker SAINT'
_computing_structure_refinement 'SHELXL-97 (Sheldrick, 1997)'
_computing_structure_solution 'SHELXS-97 (Sheldrick, 1990)'
_diffrn_ambient_temperature 293(2)
_diffrn_measured_fraction_theta_full 0.976
_diffrn_measured_fraction_theta_max 0.976
_diffrn_measurement_device_type 'CCD area detector'
_diffrn_measurement_method 'phi and omega scans'
_diffrn_radiation_monochromator graphite
_diffrn_radiation_source 'fine-focus sealed tube'
_diffrn_radiation_type MoK\a
_diffrn_radiation_wavelength 0.71069
_diffrn_reflns_av_R_equivalents 0.0288
_diffrn_reflns_av_sigmaI/netI 0.0656
_diffrn_reflns_limit_h_max 14
_diffrn_reflns_limit_h_min -13
_diffrn_reflns_limit_k_max 14
_diffrn_reflns_limit_k_min -17
_diffrn_reflns_limit_l_max 19
_diffrn_reflns_limit_l_min -19
_diffrn_reflns_number 12816
_diffrn_reflns_theta_full 25.75
_diffrn_reflns_theta_max 25.75
_diffrn_reflns_theta_min 1.68
_diffrn_standards_decay_% none
_diffrn_standards_number 0
_exptl_absorpt_coefficient_mu 16.235
_exptl_absorpt_correction_T_max 0.194
_exptl_absorpt_correction_T_min 0.133
_exptl_absorpt_correction_type empirical
_exptl_crystal_colour yellow
_exptl_crystal_density_diffrn 3.130
_exptl_crystal_density_method 'not measured'
_exptl_crystal_description strip
_exptl_crystal_F_000 2022.0
_exptl_crystal_size_max 0.133
_exptl_crystal_size_mid 0.113
_exptl_crystal_size_min 0.101
_refine_diff_density_max 3.522
_refine_diff_density_min -3.413
_refine_diff_density_rms 0.440
_refine_ls_extinction_coef 0.00065(6)
_refine_ls_extinction_expression Fc^*^=kFc[1+0.001xFc^2^\l^3^/sin(2\q)]^-1/4^
_refine_ls_extinction_method SHELXL
_refine_ls_goodness_of_fit_ref 1.158
_refine_ls_hydrogen_treatment refall
_refine_ls_matrix_type full
_refine_ls_number_parameters 704
_refine_ls_number_reflns 9234
_refine_ls_number_restraints 202
_refine_ls_restrained_S_all 1.145
_refine_ls_R_factor_all 0.1054
_refine_ls_R_factor_gt 0.0869
_refine_ls_shift/su_max 0.001
_refine_ls_shift/su_mean 0.000
_refine_ls_structure_factor_coef Fsqd
_refine_ls_weighting_details 'calc w=1/[\s^2^(Fo^2^)+(0.0275P)^2^+293.5181P] where P=(Fo^2^+2Fc^2^)/3'
_refine_ls_weighting_scheme calc
_refine_ls_wR_factor_gt 0.1815
_refine_ls_wR_factor_ref 0.1897
_reflns_number_gt 7308
_reflns_number_total 9234
_reflns_threshold_expression >2sigma(I)
_cod_data_source_file b915118d.txt
_cod_data_source_block 2
_cod_depositor_comments
;
The following automatic conversions were performed:

'_symmetry_cell_setting' value 'Triclinic ' changed to 'triclinic'
according to /home/saulius/struct/CIF-dictionaries/cif_core.dic
dictionary named 'cif_core.dic' version 2.4.2 from 2011-04-26.

Automatic conversion script
Id: cif_fix_values 1891 2012-01-12 08:04:46Z andrius 
;
_cod_database_code 7211819

loop_
_symmetry_equiv_pos_as_xyz
'x, y, z'
'-x, -y, -z'

loop_
_atom_site_label
_atom_site_type_symbol
_atom_site_fract_x
_atom_site_fract_y
_atom_site_fract_z
_atom_site_U_iso_or_equiv
_atom_site_adp_type
_atom_site_occupancy
_atom_site_symmetry_multiplicity
_atom_site_calc_flag
_atom_site_refinement_flags
W1 W 0.28522(10) 0.40754(7) 0.43536(8) 0.0263(3) Uani 1 1 d .
W2 W 0.58780(10) 0.39227(8) 0.32869(8) 0.0273(3) Uani 1 1 d .
W3 W 0.19374(10) 0.51202(8) 0.61019(9) 0.0357(3) Uani 1 1 d .
W4 W 0.32864(11) 0.28287(9) 0.65358(9) 0.0407(3) Uani 1 1 d .
W5 W 0.63358(10) 0.27318(9) 0.54547(12) 0.0455(4) Uani 1 1 d .
W6 W 0.54273(10) 0.37832(10) 0.71835(9) 0.0363(3) Uani 1 1 d .
Ce1 Ce 0.72964(11) -0.02010(10) 0.55966(10) 0.0177(3) Uani 1 1 d .
Ce2 Ce 1.12446(11) 0.00745(10) 0.78938(9) 0.0176(3) Uani 1 1 d .
O1 O 0.497(3) 0.376(2) 0.594(2) 0.021(7) Uani 0.50 1 d P
O1' O 0.535(3) 0.522(2) 0.590(2) 0.014(6) Uani 0.50 1 d PU
O2W O 1.251(4) 0.179(4) 0.944(3) 0.157(15) Uani 1 1 d U
H99A H 1.2302 0.2422 0.9368 0.189 Uiso 1 1 d R
H99B H 1.2955 0.1494 0.9824 0.189 Uiso 1 1 d R
O2 O 0.361(2) 0.441(2) 0.537(2) 0.010(5) Uani 0.50 1 d PU
O2' O 0.615(3) 0.430(2) 0.444(2) 0.013(6) Uani 0.50 1 d PU
O3 O 0.630(2) 0.3380(18) 0.2461(18) 0.064(8) Uani 1 1 d .
O3W O 0.077(6) 0.656(5) 0.803(5) 0.111(19) Uani 0.50 1 d PU
H99C H 0.0779 0.7094 0.7524 0.133 Uiso 1 1 d R
H99D H 0.0138 0.6427 0.8545 0.133 Uiso 1 1 d R
O4 O 1.1889(17) 0.0011(15) 0.9323(13) 0.037(5) Uani 1 1 d .
O4W O 0.499(6) 0.254(5) 0.164(5) 0.23(2) Uani 1 1 d U
H99E H 0.4686 0.3140 0.1481 0.282 Uiso 1 1 d R
H99F H 0.4877 0.2093 0.1386 0.282 Uiso 1 1 d R
O5 O 0.675(2) 0.4679(16) 0.6600(19) 0.077(10) Uani 1 1 d .
O6 O 0.5534(17) 0.5199(15) 0.2564(17) 0.060(8) Uani 1 1 d .
O6W O 0.745(2) 0.4921(18) -0.0453(16) 0.047(5) Uani 1 1 d U
H99G H 0.7042 0.5480 -0.0504 0.057 Uiso 0.50 1 d PR
H99H H 0.7628 0.4670 -0.0916 0.057 Uiso 0.50 1 d PR
O7W' O 0.646(7) 0.169(7) 1.025(6) 0.14(4) Uani 0.50 1 d P
H99I H 0.6201 0.2475 0.9860 0.172 Uiso 1 1 d R
H99J H 0.6255 0.1648 1.0781 0.172 Uiso 1 1 d R
O8 O 0.5641(17) 0.3224(17) 0.8239(15) 0.052(6) Uani 1 1 d .
O11 O 0.187(2) 0.3615(16) 0.400(2) 0.064(8) Uani 1 1 d .
O12 O 0.9053(15) 0.0941(14) 0.4460(14) 0.033(4) Uani 1 1 d .
O13 O 0.0481(17) 0.5203(17) 0.6641(17) 0.049(6) Uani 1 1 d .
O14 O 0.6520(16) 0.0881(14) 0.4258(14) 0.034(4) Uani 1 1 d .
O16 O 0.899(3) 0.225(2) 0.9100(15) 0.069(8) Uani 1 1 d .
O17 O 1.025(2) -0.1449(18) 0.9315(16) 0.059(6) Uani 1 1 d .
O21 O 0.692(2) -0.1953(16) 0.6807(15) 0.050(6) Uani 1 1 d .
O22 O 1.1112(16) 0.1360(13) 0.4887(13) 0.028(4) Uani 1 1 d .
O24 O 0.9809(16) 0.0868(13) 0.8914(11) 0.031(4) Uani 1 1 d .
O26 O 0.8821(15) -0.0277(12) 0.6465(12) 0.027(4) Uani 1 1 d U
O27 O 0.5033(14) -0.0151(12) 0.6353(12) 0.021(4) Uani 1 1 d .
O28 O 0.2437(14) 0.1768(12) 0.7311(12) 0.021(3) Uani 1 1 d .
O29 O 0.6974(15) 0.1625(13) 0.5636(13) 0.027(4) Uani 1 1 d .
O33 O 0.6073(15) -0.1335(12) 0.5145(12) 0.026(4) Uani 1 1 d U
O41 O 0.9315(14) -0.0429(13) 0.7753(13) 0.029(4) Uani 1 1 d .
O46 O 1.3459(15) -0.0072(14) 0.7493(15) 0.037(5) Uani 1 1 d .
O47 O 1.171(2) -0.1493(15) 0.7499(16) 0.052(6) Uani 1 1 d .
O48 O 1.1608(13) 0.0576(11) 0.6166(11) 0.018(3) Uani 1 1 d U
O70 O 0.715(3) 0.463(2) 0.331(3) 0.024(7) Uani 0.50 1 d PU
O70' O 0.759(3) 0.438(2) 0.293(2) 0.021(7) Uani 0.50 1 d PU
O73 O 0.245(3) 0.385(2) 0.675(2) 0.009(6) Uani 0.50 1 d PU
O73' O 0.184(3) 0.370(3) 0.678(2) 0.023(8) Uani 0.50 1 d P
O75 O 0.472(3) 0.254(2) 0.577(2) 0.020(7) Uani 0.50 1 d PU
O75' O 0.465(3) 0.196(2) 0.629(2) 0.013(6) Uani 0.50 1 d PU
O76 O 0.216(3) 0.481(2) 0.510(2) 0.017(6) Uani 0.50 1 d PU
O76' O 0.153(3) 0.461(2) 0.516(2) 0.022(7) Uani 0.50 1 d PU
O77 O 0.313(3) 0.310(2) 0.542(2) 0.016(6) Uani 0.50 1 d PU
O77' O 0.256(3) 0.287(3) 0.545(2) 0.025(7) Uani 0.50 1 d PU
O79 O 0.609(3) 0.281(2) 0.429(2) 0.084(8) Uani 1 1 d U
O80 O 0.797(3) 0.340(3) 0.464(3) 0.030(8) Uani 0.50 1 d PU
O80' O 0.748(3) 0.370(3) 0.492(3) 0.027(8) Uani 0.50 1 d PU
O81 O 0.423(2) 0.3527(19) 0.372(2) 0.083(10) Uani 1 1 d .
O82 O 0.632(2) 0.299(3) 0.652(3) 0.131(18) Uani 1 1 d .
O83 O 0.401(3) 0.333(2) 0.709(2) 0.015(6) Uani 0.50 1 d PU
O83' O 0.398(3) 0.281(2) 0.764(2) 0.019(6) Uani 0.50 1 d PU
C1 C 0.538(2) 0.0095(14) 0.7619(18) 0.025(6) Uani 1 1 d D
C2 C 0.501(3) 0.0427(15) 0.8345(17) 0.039(7) Uani 1 1 d D
H2A H 0.4215 0.0574 0.8548 0.047 Uiso 1 1 calc R
C3 C 0.583(3) 0.0549(19) 0.8792(19) 0.040(7) Uani 1 1 d D
H3A H 0.5595 0.0805 0.9272 0.048 Uiso 1 1 calc R
C4 C 0.701(2) 0.027(2) 0.848(2) 0.033(7) Uani 1 1 d D
H4A H 0.7577 0.0287 0.8782 0.040 Uiso 1 1 calc R
C5 C 0.730(2) -0.0031(17) 0.7730(17) 0.022(5) Uani 1 1 d DU
C6 C 0.859(2) -0.0270(18) 0.7274(19) 0.026(6) Uani 1 1 d D
C7 C 0.457(2) -0.0044(17) 0.7079(18) 0.023(5) Uani 1 1 d DU
C8 C 1.0239(19) 0.1874(16) 0.6220(16) 0.015(4) Uani 1 1 d U
C9 C 0.969(2) 0.2688(17) 0.5764(18) 0.024(5) Uani 1 1 d U
H9A H 0.9743 0.2834 0.5142 0.028 Uiso 1 1 calc R
C10 C 0.906(2) 0.3275(19) 0.6243(19) 0.026(6) Uani 1 1 d .
H10A H 0.8704 0.3842 0.5956 0.031 Uiso 1 1 calc R
C11 C 0.899(2) 0.2980(17) 0.7187(18) 0.024(5) Uani 1 1 d .
H11A H 0.8572 0.3364 0.7530 0.029 Uiso 1 1 calc R
C12 C 0.950(2) 0.215(2) 0.762(2) 0.032(6) Uani 1 1 d .
C13 C 0.944(3) 0.174(2) 0.859(2) 0.038(7) Uani 1 1 d U
C14 C 1.1013(18) 0.1225(17) 0.5727(17) 0.018(5) Uani 1 1 d .
N1 N 0.6537(17) -0.0097(14) 0.7276(14) 0.019(4) Uani 1 1 d U
N2 N 1.0139(16) 0.1597(14) 0.7113(13) 0.019(4) Uani 1 1 d .
O5W O 0.172(10) 0.381(8) 0.873(8) 0.41(3) Uani 1 1 d U
H5A H 0.2022 0.4440 0.8487 0.495 Uiso 1 1 d R
H5B H 0.1027 0.3637 0.9196 0.495 Uiso 1 1 d R
O9WC O 0.788(3) 0.541(3) -0.059(2) 0.052(8) Uani 0.70 1 d PU
O1WB O 0.963(11) 0.719(6) -0.300(9) 0.19(5) Uani 0.50 1 d P
O1WA O 0.821(8) 0.550(12) -0.217(5) 0.24(8) Uani 0.50 1 d P
O9WA O 0.389(12) 0.473(10) 0.127(10) 0.12(2) Uani 0.30 1 d PU

loop_
_atom_site_aniso_label
_atom_site_aniso_U_11
_atom_site_aniso_U_22
_atom_site_aniso_U_33
_atom_site_aniso_U_23
_atom_site_aniso_U_13
_atom_site_aniso_U_12
W1 0.0335(6) 0.0221(5) 0.0279(6) -0.0100(4) -0.0140(5) 0.0005(4)
W2 0.0374(6) 0.0236(5) 0.0278(6) -0.0126(5) -0.0158(5) 0.0048(4)
W3 0.0200(5) 0.0300(6) 0.0405(7) 0.0001(5) -0.0006(5) 0.0076(4)
W4 0.0402(7) 0.0272(6) 0.0446(8) -0.0197(6) 0.0137(6) -0.0159(5)
W5 0.0285(6) 0.0269(6) 0.1039(12) -0.0388(7) -0.0354(7) 0.0146(5)
W6 0.0260(6) 0.0634(8) 0.0307(7) -0.0268(6) -0.0123(5) 0.0048(5)
Ce1 0.0127(6) 0.0199(6) 0.0243(8) -0.0114(6) -0.0069(5) 0.0030(5)
Ce2 0.0128(6) 0.0208(7) 0.0196(7) -0.0061(5) -0.0064(5) 0.0019(5)
O1 0.024(17) 0.015(15) 0.03(2) -0.001(14) -0.021(15) 0.003(13)
O1' 0.014(6) 0.014(6) 0.014(6) -0.005(2) -0.004(2) 0.0008(11)
O2W 0.157(15) 0.157(15) 0.157(15) -0.054(5) -0.047(5) 0.0081(13)
O2 0.010(6) 0.010(6) 0.009(6) -0.003(2) -0.0028(19) 0.0006(11)
O2' 0.013(6) 0.013(6) 0.013(6) -0.005(2) -0.004(2) 0.0007(11)
O3 0.056(15) 0.057(15) 0.073(18) -0.053(14) 0.026(13) -0.016(12)
O3W 0.111(19) 0.111(19) 0.111(19) -0.038(7) -0.033(6) 0.0057(14)
O4 0.030(10) 0.057(13) 0.022(11) -0.009(9) -0.009(8) -0.008(9)
O4W 0.23(2) 0.23(2) 0.23(2) -0.081(7) -0.070(6) 0.0121(15)
O5 0.053(15) 0.029(12) 0.076(19) 0.019(12) 0.038(13) 0.020(10)
O6 0.024(10) 0.026(11) 0.074(18) 0.026(11) 0.014(10) 0.000(8)
O6W 0.047(5) 0.047(5) 0.047(5) -0.016(2) -0.0140(19) 0.0024(11)
O7W' 0.13(7) 0.22(10) 0.13(7) -0.13(8) -0.04(6) 0.04(7)
O8 0.023(10) 0.067(15) 0.039(13) 0.013(11) -0.007(9) 0.015(10)
O11 0.045(14) 0.041(13) 0.13(2) -0.029(15) -0.053(15) 0.004(10)
O12 0.016(9) 0.042(11) 0.041(12) -0.010(9) -0.011(8) -0.005(8)
O13 0.023(10) 0.060(14) 0.060(16) -0.027(12) 0.001(10) 0.004(10)
O14 0.026(10) 0.041(11) 0.040(12) -0.019(10) -0.013(9) 0.011(8)
O16 0.12(2) 0.079(18) 0.022(13) -0.033(12) -0.030(14) 0.050(16)
O17 0.078(18) 0.058(15) 0.037(14) -0.009(12) -0.017(13) -0.011(13)
O21 0.069(16) 0.043(12) 0.034(13) -0.013(10) -0.007(11) -0.006(11)
O22 0.035(10) 0.026(9) 0.030(11) -0.015(8) -0.014(8) 0.006(8)
O24 0.042(11) 0.039(11) 0.002(8) 0.001(7) -0.005(8) 0.020(9)
O26 0.026(4) 0.027(4) 0.026(4) -0.0091(16) -0.0079(15) 0.0014(10)
O27 0.026(9) 0.024(9) 0.027(10) -0.015(8) -0.020(8) 0.005(7)
O28 0.018(8) 0.023(8) 0.022(10) -0.010(7) -0.005(7) -0.001(7)
O29 0.021(9) 0.034(10) 0.033(11) -0.021(9) -0.008(8) 0.006(7)
O33 0.026(4) 0.026(4) 0.026(4) -0.0096(16) -0.0077(15) 0.0007(10)
O41 0.011(8) 0.035(10) 0.044(12) -0.015(9) -0.014(8) 0.003(7)
O46 0.012(8) 0.044(11) 0.061(15) -0.027(11) -0.009(9) -0.003(8)
O47 0.062(15) 0.027(11) 0.050(15) -0.013(10) 0.005(11) -0.003(10)
O48 0.018(3) 0.018(3) 0.018(3) -0.0063(15) -0.0053(14) 0.0011(10)
O70 0.024(7) 0.024(7) 0.024(7) -0.008(3) -0.007(2) 0.0012(11)
O70' 0.021(7) 0.021(7) 0.021(7) -0.007(3) -0.006(2) 0.0010(11)
O73 0.009(6) 0.009(6) 0.009(6) -0.003(2) -0.003(2) 0.0005(11)
O73' 0.013(18) 0.04(2) 0.02(2) -0.016(16) -0.011(14) 0.016(15)
O75 0.020(7) 0.020(7) 0.020(7) -0.007(2) -0.006(2) 0.0010(11)
O75' 0.013(6) 0.013(6) 0.013(6) -0.005(2) -0.004(2) 0.0005(11)
O76 0.017(6) 0.017(6) 0.017(6) -0.006(2) -0.005(2) 0.0009(11)
O76' 0.022(7) 0.022(7) 0.022(7) -0.008(3) -0.007(2) 0.0012(11)
O77 0.016(6) 0.016(6) 0.016(6) -0.006(2) -0.005(2) 0.0008(11)
O77' 0.025(7) 0.025(7) 0.025(7) -0.009(3) -0.007(2) 0.0013(11)
O79 0.084(9) 0.084(9) 0.084(9) -0.029(3) -0.025(3) 0.0040(11)
O80 0.030(8) 0.030(8) 0.030(8) -0.011(3) -0.009(3) 0.0016(11)
O80' 0.027(8) 0.027(8) 0.027(8) -0.009(3) -0.008(2) 0.0013(11)
O81 0.042(14) 0.059(16) 0.10(2) 0.000(16) 0.000(14) 0.031(12)
O82 0.042(15) 0.23(4) 0.20(4) -0.21(4) 0.030(18) -0.038(19)
O83 0.015(6) 0.015(6) 0.015(6) -0.005(2) -0.005(2) 0.0007(11)
O83' 0.019(7) 0.019(7) 0.019(7) -0.006(2) -0.006(2) 0.0009(11)
C1 0.016(12) 0.017(12) 0.047(17) -0.015(12) -0.010(11) 0.002(9)
C2 0.040(16) 0.059(19) 0.035(18) -0.041(16) -0.006(13) 0.001(14)
C3 0.044(17) 0.06(2) 0.037(18) -0.041(16) -0.017(14) 0.014(15)
C4 0.015(12) 0.051(17) 0.045(18) -0.025(15) -0.013(12) -0.010(11)
C5 0.022(5) 0.022(5) 0.022(5) -0.0076(19) -0.0064(17) 0.0010(11)
C6 0.032(14) 0.026(13) 0.031(16) -0.017(12) -0.018(12) 0.010(11)
C7 0.023(5) 0.023(5) 0.023(5) -0.008(2) -0.0068(18) 0.0009(11)
C8 0.015(4) 0.015(4) 0.015(4) -0.0052(18) -0.0045(16) 0.0005(10)
C9 0.024(5) 0.024(5) 0.024(5) -0.008(2) -0.0072(18) 0.0013(11)
C10 0.020(12) 0.036(14) 0.044(17) -0.030(13) -0.026(12) 0.014(10)
C11 0.029(13) 0.015(11) 0.029(15) -0.006(10) -0.011(11) -0.001(10)
C12 0.026(14) 0.045(16) 0.032(16) -0.026(14) -0.007(12) 0.006(12)
C13 0.038(7) 0.038(7) 0.038(7) -0.013(2) -0.011(2) 0.0021(11)
C14 0.008(10) 0.028(12) 0.020(13) -0.013(10) -0.002(9) -0.002(9)
N1 0.019(4) 0.019(4) 0.019(4) -0.0064(17) -0.0057(15) 0.0009(10)
N2 0.013(9) 0.024(10) 0.010(10) 0.000(8) 0.001(7) -0.001(8)
O5W 0.41(3) 0.41(3) 0.41(3) -0.143(10) -0.122(8) 0.0213(18)
O9WC 0.052(8) 0.052(8) 0.052(8) -0.018(3) -0.015(3) 0.0027(11)
O1WB 0.24(12) 0.06(5) 0.24(13) -0.04(6) -0.03(10) 0.00(6)
O1WA 0.12(7) 0.6(2) 0.05(5) -0.13(9) -0.06(5) 0.15(10)
O9WA 0.12(2) 0.12(2) 0.12(2) -0.041(9) -0.035(7) 0.0061(16)

loop_
_atom_type_symbol
_atom_type_description
_atom_type_scat_dispersion_real
_atom_type_scat_dispersion_imag
_atom_type_scat_source
C C 0.0033 0.0016 'International Tables Vol C Tables 4.2.6.8 and 6.1.1.4'
H H 0.0000 0.0000 'International Tables Vol C Tables 4.2.6.8 and 6.1.1.4'
N N 0.0061 0.0033 'International Tables Vol C Tables 4.2.6.8 and 6.1.1.4'
O O 0.0106 0.0060 'International Tables Vol C Tables 4.2.6.8 and 6.1.1.4'
Ce Ce -0.2486 2.6331 'International Tables Vol C Tables 4.2.6.8 and 6.1.1.4'
W W -0.8490 6.8722 'International Tables Vol C Tables 4.2.6.8 and 6.1.1.4'

loop_
_geom_angle_atom_site_label_1
_geom_angle_atom_site_label_2
_geom_angle_atom_site_label_3
_geom_angle
_geom_angle_site_symmetry_1
_geom_angle_site_symmetry_3
O11 W1 O76 113.7(14) . .
O11 W1 O5 99.7(14) . 2_666
O76 W1 O5 84.3(13) . 2_666
O11 W1 O77 110.0(13) . .
O76 W1 O77 87.7(13) . .
O5 W1 O77 149.9(14) 2_666 .
O11 W1 O81 95.2(14) . .
O76 W1 O81 151.2(14) . .
O5 W1 O81 90.7(10) 2_666 .
O77 W1 O81 82.5(13) . .
O11 W1 O77' 89.2(14) . .
O76 W1 O77' 90.0(14) . .
O5 W1 O77' 170.8(15) 2_666 .
O77 W1 O77' 21.8(11) . .
O81 W1 O77' 90.8(13) . .
O11 W1 O76' 91.5(14) . .
O76 W1 O76' 22.7(11) . .
O5 W1 O76' 92.9(12) 2_666 .
O77 W1 O76' 90.7(13) . .
O81 W1 O76' 171.8(14) . .
O77' W1 O76' 84.5(14) . .
O11 W1 O1' 151.8(13) . 2_666
O76 W1 O1' 88.8(13) . 2_666
O5 W1 O1' 64.3(12) 2_666 2_666
O77 W1 O1' 86.7(13) . 2_666
O81 W1 O1' 63.7(12) . 2_666
O77' W1 O1' 108.4(13) . 2_666
O76' W1 O1' 111.5(12) . 2_666
O11 W1 O2 157.2(13) . .
O76 W1 O2 53.2(12) . .
O5 W1 O2 97.4(13) 2_666 .
O77 W1 O2 55.6(12) . .
O81 W1 O2 99.6(12) . .
O77' W1 O2 73.4(13) . .
O76' W1 O2 72.6(12) . .
O1' W1 O2 50.8(10) 2_666 .
O3 W2 O70 112.1(14) . .
O3 W2 O81 97.5(13) . .
O70 W2 O81 150.2(15) . .
O3 W2 O6 100.0(13) . .
O70 W2 O6 82.8(13) . .
O81 W2 O6 90.1(10) . .
O3 W2 O79 97.0(14) . .
O70 W2 O79 90.8(14) . .
O81 W2 O79 87.8(12) . .
O6 W2 O79 163.0(13) . .
O3 W2 O70' 87.6(13) . .
O70 W2 O70' 24.7(12) . .
O81 W2 O70' 174.7(14) . .
O6 W2 O70' 90.0(11) . .
O79 W2 O70' 90.6(13) . .
O3 W2 O2' 152.1(12) . .
O70 W2 O2' 50.3(13) . .
O81 W2 O2' 103.0(13) . .
O6 W2 O2' 98.6(12) . .
O79 W2 O2' 65.5(12) . .
O70' W2 O2' 71.8(12) . .
O3 W2 O1' 154.8(12) . 2_666
O70 W2 O1' 87.1(13) . 2_666
O81 W2 O1' 63.9(12) . 2_666
O6 W2 O1' 65.1(11) . 2_666
O79 W2 O1' 99.0(12) . 2_666
O70' W2 O1' 111.5(12) . 2_666
O2' W2 O1' 53.1(10) . 2_666
O13 W3 O70 110.6(14) . 2_666
O13 W3 O76 113.2(13) . .
O70 W3 O76 136.2(16) 2_666 .
O13 W3 O80' 110.0(14) . 2_666
O70 W3 O80' 91.5(15) 2_666 2_666
O76 W3 O80' 73.5(15) . 2_666
O13 W3 O73 108.5(13) . .
O70 W3 O73 74.5(14) 2_666 .
O76 W3 O73 91.9(13) . .
O80' W3 O73 141.5(15) 2_666 .
O13 W3 O73' 91.0(13) . .
O70 W3 O73' 92.8(15) 2_666 .
O76 W3 O73' 86.8(14) . .
O80' W3 O73' 155.4(15) 2_666 .
O73 W3 O73' 22.0(10) . .
O13 W3 O80 89.3(13) . 2_666
O70 W3 O80 88.6(15) 2_666 2_666
O76 W3 O80 91.6(15) . 2_666
O80' W3 O80 23.5(13) 2_666 2_666
O73 W3 O80 158.7(14) . 2_666
O73' W3 O80 178.4(14) . 2_666
O13 W3 O76' 92.6(12) . .
O70 W3 O76' 156.0(15) 2_666 .
O76 W3 O76' 21.4(12) . .
O80' W3 O76' 85.6(14) 2_666 .
O73 W3 O76' 93.3(13) . .
O73' W3 O76' 80.8(13) . .
O80 W3 O76' 97.6(14) 2_666 .
O13 W3 O70' 89.0(12) . 2_666
O70 W3 O70' 22.1(12) 2_666 2_666
O76 W3 O70' 157.2(14) . 2_666
O80' W3 O70' 94.7(14) 2_666 2_666
O73 W3 O70' 85.3(12) . 2_666
O73' W3 O70' 98.3(13) . 2_666
O80 W3 O70' 83.3(14) 2_666 2_666
O76' W3 O70' 178.1(13) . 2_666
O13 W3 O2' 151.3(10) . 2_666
O70 W3 O2' 50.8(14) 2_666 2_666
O76 W3 O2' 88.4(13) . 2_666
O80' W3 O2' 56.2(13) 2_666 2_666
O73 W3 O2' 88.6(12) . 2_666
O73' W3 O2' 109.8(13) . 2_666
O80 W3 O2' 70.6(13) 2_666 2_666
O76' W3 O2' 109.7(12) . 2_666
O70' W3 O2' 69.0(12) 2_666 2_666
O13 W3 O2 156.4(10) . .
O70 W3 O2 86.2(13) 2_666 .
O76 W3 O2 52.4(12) . .
O80' W3 O2 85.0(13) 2_666 .
O73 W3 O2 58.9(12) . .
O73' W3 O2 71.2(12) . .
O80 W3 O2 108.1(13) 2_666 .
O76' W3 O2 69.9(11) . .
O70' W3 O2 108.2(11) 2_666 .
O2' W3 O2 52.3(10) 2_666 .
O83 W4 O28 110.7(12) . .
O83 W4 O77 138.7(15) . .
O28 W4 O77 110.5(12) . .
O83 W4 O73 72.3(14) . .
O28 W4 O73 105.8(11) . .
O77 W4 O73 95.1(14) . .
O83 W4 O75 94.0(14) . .
O28 W4 O75 112.2(11) . .
O77 W4 O75 71.7(14) . .
O73 W4 O75 142.0(14) . .
O83 W4 O75' 90.9(12) . .
O28 W4 O75' 87.7(10) . .
O77 W4 O75' 92.2(13) . .
O73 W4 O75' 161.2(13) . .
O75 W4 O75' 27.8(12) . .
O83 W4 O73' 90.7(14) . .
O28 W4 O73' 91.1(12) . .
O77 W4 O73' 87.1(13) . .
O73 W4 O73' 20.5(11) . .
O75 W4 O73' 152.6(14) . .
O75' W4 O73' 178.3(13) . .
O83 W4 O77' 154.6(14) . .
O28 W4 O77' 93.1(11) . .
O77 W4 O77' 18.8(12) . .
O73 W4 O77' 93.4(13) . .
O75 W4 O77' 84.4(14) . .
O75' W4 O77' 98.9(12) . .
O73' W4 O77' 80.0(13) . .
O83 W4 O83' 25.1(12) . .
O28 W4 O83' 86.7(10) . .
O77 W4 O83' 161.8(14) . .
O73 W4 O83' 85.4(13) . .
O75 W4 O83' 96.8(13) . .
O75' W4 O83' 82.4(12) . .
O73' W4 O83' 98.8(12) . .
O77' W4 O83' 178.7(12) . .
O83 W4 O1 51.3(13) . .
O28 W4 O1 151.1(9) . .
O77 W4 O1 91.1(14) . .
O73 W4 O1 90.6(13) . .
O75 W4 O1 55.3(13) . .
O75' W4 O1 71.9(11) . .
O73' W4 O1 109.6(14) . .
O77' W4 O1 109.8(13) . .
O83' W4 O1 70.7(12) . .
O83 W4 O2 86.0(12) . .
O28 W4 O2 154.5(8) . .
O77 W4 O2 54.9(12) . .
O73 W4 O2 59.9(12) . .
O75 W4 O2 84.5(12) . .
O75' W4 O2 111.9(11) . .
O73' W4 O2 68.9(12) . .
O77' W4 O2 68.6(12) . .
O83' W4 O2 111.1(11) . .
O1 W4 O2 54.3(10) . .
O29 W5 O80' 109.1(13) . .
O29 W5 O75 109.4(12) . .
O80' W5 O75 141.1(15) . .
O29 W5 O82 101.1(15) . .
O80' W5 O82 82.1(16) . .
O75 W5 O82 95.1(13) . .
O29 W5 O79 95.4(11) . .
O80' W5 O79 94.2(15) . .
O75 W5 O79 77.5(14) . .
O82 W5 O79 163.4(16) . .
O29 W5 O80 88.6(12) . .
O80' W5 O80 23.6(13) . .
O75 W5 O80 155.5(15) . .
O82 W5 O80 97.5(13) . .
O79 W5 O80 84.6(14) . .
O29 W5 O75' 88.5(10) . .
O80' W5 O75' 159.5(14) . .
O75 W5 O75' 26.0(12) . .
O82 W5 O75' 84.3(11) . .
O79 W5 O75' 94.5(12) . .
O80 W5 O75' 176.9(13) . .
O29 W5 O1 151.3(10) . .
O80' W5 O1 91.5(14) . .
O75 W5 O1 54.9(12) . .
O82 W5 O1 61.2(14) . .
O79 W5 O1 102.9(12) . .
O80 W5 O1 114.6(13) . .
O75' W5 O1 68.5(11) . .
O29 W5 O2' 149.2(9) . .
O80' W5 O2' 55.5(13) . .
O75 W5 O2' 87.9(12) . .
O82 W5 O2' 102.4(16) . .
O79 W5 O2' 62.8(11) . .
O80 W5 O2' 68.9(13) . .
O75' W5 O2' 113.3(10) . .
O1 W5 O2' 59.3(11) . .
O8 W6 O5 100.3(12) . .
O8 W6 O6 98.7(11) . 2_666
O5 W6 O6 89.7(9) . 2_666
O8 W6 O83 113.6(12) . .
O5 W6 O83 146.0(13) . .
O6 W6 O83 82.9(12) 2_666 .
O8 W6 O82 101.1(16) . .
O5 W6 O82 86.2(12) . .
O6 W6 O82 160.1(17) 2_666 .
O83 W6 O82 89.7(11) . .
O8 W6 O83' 87.1(12) . .
O5 W6 O83' 171.8(13) . .
O6 W6 O83' 92.8(11) 2_666 .
O83 W6 O83' 27.3(11) . .
O82 W6 O83' 88.9(12) . .
O8 W6 O1 152.8(12) . .
O5 W6 O1 99.5(13) . .
O6 W6 O1 99.9(12) 2_666 .
O83 W6 O1 49.9(13) . .
O82 W6 O1 61.8(15) . .
O83' W6 O1 72.4(12) . .
O8 W6 O1' 151.9(11) . .
O5 W6 O1' 61.5(11) . .
O6 W6 O1' 62.5(10) 2_666 .
O83 W6 O1' 86.0(12) . .
O82 W6 O1' 98.7(16) . .
O83' W6 O1' 113.1(11) . .
O1 W6 O1' 55.2(10) . .
O12 Ce1 O26 73.4(6) . .
O12 Ce1 O22 75.4(6) . 2_756
O26 Ce1 O22 73.8(5) . 2_756
O12 Ce1 O21 138.3(7) . .
O26 Ce1 O21 76.6(6) . .
O22 Ce1 O21 68.7(7) 2_756 .
O12 Ce1 O14 74.8(6) . .
O26 Ce1 O14 144.5(6) . .
O22 Ce1 O14 112.6(6) 2_756 .
O21 Ce1 O14 138.8(7) . .
O12 Ce1 O27 140.0(6) . .
O26 Ce1 O27 122.0(5) . .
O22 Ce1 O27 141.9(5) 2_756 .
O21 Ce1 O27 81.0(6) . .
O14 Ce1 O27 75.7(6) . .
O12 Ce1 O33 123.5(6) . .
O26 Ce1 O33 142.0(5) . .
O22 Ce1 O33 78.3(5) 2_756 .
O21 Ce1 O33 69.4(6) . .
O14 Ce1 O33 70.8(6) . .
O27 Ce1 O33 69.5(5) . .
O12 Ce1 N1 117.0(6) . .
O26 Ce1 N1 61.3(6) . .
O22 Ce1 N1 124.4(6) 2_756 .
O21 Ce1 N1 70.3(6) . .
O14 Ce1 N1 123.0(6) . .
O27 Ce1 N1 60.8(5) . .
O33 Ce1 N1 119.2(6) . .
O12 Ce1 O29 69.8(6) . .
O26 Ce1 O29 85.4(5) . .
O22 Ce1 O29 143.3(5) 2_756 .
O21 Ce1 O29 135.6(6) . .
O14 Ce1 O29 69.1(6) . .
O27 Ce1 O29 74.8(5) . .
O33 Ce1 O29 131.3(5) . .
N1 Ce1 O29 65.4(6) . .
O12 Ce1 O48 63.8(5) . 2_756
O26 Ce1 O48 111.8(5) . 2_756
O22 Ce1 O48 46.4(5) 2_756 2_756
O21 Ce1 O48 102.8(6) . 2_756
O14 Ce1 O48 66.2(5) . 2_756
O27 Ce1 O48 125.2(4) . 2_756
O33 Ce1 O48 61.8(5) . 2_756
N1 Ce1 O48 170.8(5) . 2_756
O29 Ce1 O48 121.6(5) . 2_756
O46 Ce2 O24 133.0(6) . .
O46 Ce2 O41 146.3(6) . .
O24 Ce2 O41 80.6(6) . .
O46 Ce2 O48 83.9(6) . .
O24 Ce2 O48 124.7(5) . .
O41 Ce2 O48 76.1(6) . .
O46 Ce2 O47 72.3(7) . .
O24 Ce2 O47 145.6(7) . .
O41 Ce2 O47 76.1(7) . .
O48 Ce2 O47 73.5(6) . .
O46 Ce2 O17 108.6(8) . .
O24 Ce2 O17 78.4(7) . .
O41 Ce2 O17 70.3(7) . .
O48 Ce2 O17 135.1(6) . .
O47 Ce2 O17 70.2(8) . .
O46 Ce2 O4 72.5(6) . .
O24 Ce2 O4 67.0(6) . .
O41 Ce2 O4 131.8(6) . .
O48 Ce2 O4 151.9(5) . .
O47 Ce2 O4 112.2(7) . .
O17 Ce2 O4 69.1(7) . .
O46 Ce2 O28 66.6(6) . 1_655
O24 Ce2 O28 81.9(6) . 1_655
O41 Ce2 O28 133.5(5) . 1_655
O48 Ce2 O28 79.3(5) . 1_655
O47 Ce2 O28 132.4(6) . 1_655
O17 Ce2 O28 145.6(6) . 1_655
O4 Ce2 O28 77.3(6) . 1_655
O46 Ce2 N2 125.6(6) . .
O24 Ce2 N2 62.0(6) . .
O41 Ce2 N2 67.8(6) . .
O48 Ce2 N2 62.8(5) . .
O47 Ce2 N2 128.1(7) . .
O17 Ce2 N2 125.6(7) . .
O4 Ce2 N2 119.6(6) . .
O28 Ce2 N2 65.9(5) 1_655 .
O83 O1 W4 50.0(12) . .
O83 O1 W6 54.9(13) . .
W4 O1 W6 103.7(14) . .
O83 O1 W5 118.9(17) . .
W4 O1 W5 102.3(12) . .
W6 O1 W5 101.7(11) . .
W1 O1' W2 101.0(11) 2_666 2_666
W1 O1' W6 97.2(10) 2_666 .
W2 O1' W6 97.2(11) 2_666 .
H99A O2W H99B 120.0 . .
W1 O2 W3 98.9(10) . .
W1 O2 W4 99.1(10) . .
W3 O2 W4 96.5(10) . .
O70 O2' W2 54.2(13) . .
O70 O2' W3 50.1(13) . 2_666
W2 O2' W3 103.3(12) . 2_666
O70 O2' W5 115.5(17) . .
W2 O2' W5 100.6(11) . .
W3 O2' W5 100.0(11) 2_666 .
H99C O3W H99D 120.0 . .
H99E O4W H99F 120.0 . .
W6 O5 W1 136.8(16) . 2_666
W6 O6 W2 135.1(14) 2_666 .
O9WC O6W H99G 67.6 . .
O9WC O6W H99H 110.9 . .
H99G O6W H99H 120.0 . .
H99I O7W' H99J 104.1 . .
C14 O22 Ce1 106.3(14) . 2_756
C13 O24 Ce2 122.3(17) . .
C6 O26 Ce1 125.7(15) . .
C7 O27 Ce1 126.2(15) . .
W4 O28 Ce2 158.5(9) . 1_455
W5 O29 Ce1 155.9(9) . .
C6 O41 Ce2 147.5(17) . .
C7 O46 Ce2 165.4(19) 1_655 .
C14 O48 Ce2 122.9(14) . .
C14 O48 Ce1 86.5(13) . 2_756
Ce2 O48 Ce1 149.9(6) . 2_756
O70' O70 W3 106(4) . 2_666
O70' O70 O2' 142(4) . .
W3 O70 O2' 79.1(17) 2_666 .
O70' O70 W2 87(3) . .
W3 O70 W2 151(2) 2_666 .
O2' O70 W2 75.5(16) . .
O70 O70' W2 69(3) . .
O70 O70' W3 52(3) . 2_666
W2 O70' W3 115.7(16) . 2_666
O73' O73 W4 101(4) . .
O73' O73 W3 81(4) . .
W4 O73 W3 140.8(17) . .
O73 O73' W3 77(4) . .
O73 O73' W4 58(3) . .
W3 O73' W4 121.6(19) . .
O75' O75 W5 96(3) . .
O75' O75 W4 83(3) . .
W5 O75 W4 141.4(18) . .
O75 O75' W4 69(3) . .
O75 O75' W5 58(2) . .
W4 O75' W5 115.0(13) . .
O76' O76 W3 103(4) . .
O76' O76 W1 90(4) . .
W3 O76 W1 151.9(19) . .
O76 O76' W1 67(3) . .
O76 O76' W3 56(3) . .
W1 O76' W3 118.3(17) . .
O77' O77 W4 110(4) . .
O77' O77 W1 83(4) . .
W4 O77 W1 147.0(18) . .
O77 O77' W1 75(4) . .
O77 O77' W4 51(4) . .
W1 O77' W4 118.5(18) . .
W2 O79 W5 131.1(17) . .
O80' O80 W5 61(4) . .
O80' O80 W3 68(4) . 2_666
W5 O80 W3 118.4(18) . 2_666
O80 O80' W5 96(4) . .
O80 O80' W3 88(4) . 2_666
W5 O80' W3 144(2) . 2_666
W2 O81 W1 131.3(18) . .
W5 O82 W6 135(2) . .
O83' O83 W4 104(3) . .
O83' O83 O1 137(3) . .
W4 O83 O1 78.7(16) . .
O83' O83 W6 86(3) . .
W4 O83 W6 150.3(18) . .
O1 O83 W6 75.2(15) . .
O83 O83' W6 67(3) . .
O83 O83' W4 51(2) . .
W6 O83' W4 112.4(15) . .
N1 C1 C2 122(2) . .
N1 C1 C7 113(2) . .
C2 C1 C7 124(2) . .
C1 C2 C3 120(3) . .
C1 C2 H2A 119.8 . .
C3 C2 H2A 119.8 . .
C2 C3 C4 117(2) . .
C2 C3 H3A 121.4 . .
C4 C3 H3A 121.4 . .
C5 C4 C3 118(2) . .
C5 C4 H4A 121.2 . .
C3 C4 H4A 121.2 . .
N1 C5 C4 125(2) . .
N1 C5 C6 112(2) . .
C4 C5 C6 123(2) . .
O26 C6 O41 126(2) . .
O26 C6 C5 117(2) . .
O41 C6 C5 117(2) . .
O27 C7 O46 128(2) . 1_455
O27 C7 C1 118(2) . .
O46 C7 C1 114(2) 1_455 .
N2 C8 C9 123(2) . .
N2 C8 C14 114.4(19) . .
C9 C8 C14 122(2) . .
C10 C9 C8 119(2) . .
C10 C9 H9A 120.5 . .
C8 C9 H9A 120.5 . .
C9 C10 C11 117(2) . .
C9 C10 H10A 121.6 . .
C11 C10 H10A 121.6 . .
C12 C11 C10 122(2) . .
C12 C11 H11A 118.8 . .
C10 C11 H11A 118.8 . .
N2 C12 C11 119(2) . .
N2 C12 C13 114(2) . .
C11 C12 C13 128(2) . .
O16 C13 O24 122(3) . .
O16 C13 C12 118(3) . .
O24 C13 C12 119(3) . .
O22 C14 O48 121(2) . .
O22 C14 C8 121(2) . .
O48 C14 C8 118(2) . .
C5 N1 C1 117(2) . .
C5 N1 Ce1 121.6(15) . .
C1 N1 Ce1 119.8(16) . .
C8 N2 C12 120(2) . .
C8 N2 Ce2 120.7(14) . .
C12 N2 Ce2 119.5(16) . .
H5A O5W H5B 120.0 . .
O6W O9WC H99G 60.6 . .
O6W O9WC H99H 36.6 . .
H99G O9WC H99H 79.9 . .

loop_
_geom_bond_atom_site_label_1
_geom_bond_atom_site_label_2
_geom_bond_distance
_geom_bond_site_symmetry_2
W1 O11 1.68(2) .
W1 O76 1.85(3) .
W1 O5 1.88(2) 2_666
W1 O77 1.90(3) .
W1 O81 1.92(2) .
W1 O77' 1.96(4) .
W1 O76' 2.00(3) .
W1 O1' 2.24(3) 2_666
W1 O2 2.26(3) .
W2 O3 1.70(2) .
W2 O70 1.86(3) .
W2 O81 1.89(3) .
W2 O6 1.893(19) .
W2 O79 1.90(3) .
W2 O70' 1.99(3) .
W2 O2' 2.22(3) .
W2 O1' 2.25(3) 2_666
W3 O13 1.682(19) .
W3 O70 1.75(3) 2_666
W3 O76 1.75(3) .
W3 O80' 1.89(4) 2_666
W3 O73 1.92(3) .
W3 O73' 1.94(4) .
W3 O80 2.04(4) 2_666
W3 O76' 2.07(3) .
W3 O70' 2.13(3) 2_666
W3 O2' 2.23(3) 2_666
W3 O2 2.34(3) .
W4 O83 1.72(3) .
W4 O28 1.724(16) .
W4 O77 1.76(3) .
W4 O73 1.79(3) .
W4 O75 1.88(3) .
W4 O75' 2.00(3) .
W4 O73' 2.07(3) .
W4 O77' 2.13(4) .
W4 O83' 2.15(3) .
W4 O1 2.21(3) .
W4 O2 2.35(3) .
W5 O29 1.684(17) .
W5 O80' 1.77(4) .
W5 O75 1.81(3) .
W5 O82 1.87(3) .
W5 O79 1.93(3) .
W5 O80 2.03(4) .
W5 O75' 2.13(3) .
W5 O1 2.26(3) .
W5 O2' 2.32(3) .
W6 O8 1.69(2) .
W6 O5 1.86(2) .
W6 O6 1.87(2) 2_666
W6 O83 1.88(3) .
W6 O82 1.89(2) .
W6 O83' 2.04(3) .
W6 O1 2.22(3) .
W6 O1' 2.38(3) .
Ce1 O12 2.511(18) .
Ce1 O26 2.544(17) .
Ce1 O22 2.551(17) 2_756
Ce1 O21 2.55(2) .
Ce1 O14 2.556(19) .
Ce1 O27 2.568(16) .
Ce1 O33 2.629(16) .
Ce1 N1 2.63(2) .
Ce1 O29 2.646(17) .
Ce1 O48 2.961(16) 2_756
Ce2 O46 2.487(17) .
Ce2 O24 2.497(17) .
Ce2 O41 2.500(15) .
Ce2 O48 2.519(16) .
Ce2 O47 2.53(2) .
Ce2 O17 2.57(2) .
Ce2 O4 2.591(18) .
Ce2 O28 2.599(16) 1_655
Ce2 N2 2.599(18) .
O1 O83 1.76(5) .
O1' W1 2.24(3) 2_666
O1' W2 2.25(3) 2_666
O2W H99A 0.9000 .
O2W H99B 0.9000 .
O2' O70 1.76(5) .
O2' W3 2.23(3) 2_666
O3W H99C 0.9000 .
O3W H99D 0.9000 .
O4W H99E 0.9000 .
O4W H99F 0.8999 .
O5 W1 1.88(2) 2_666
O6 W6 1.87(2) 2_666
O6W O9WC 0.81(3) .
O6W H99G 0.9000 .
O6W H99H 0.9000 .
O7W' H99I 1.1625 .
O7W' H99J 0.7931 .
O16 C13 1.26(3) .
O22 C14 1.27(3) .
O22 Ce1 2.551(17) 2_756
O24 C13 1.28(3) .
O26 C6 1.25(3) .
O27 C7 1.19(3) .
O28 Ce2 2.599(16) 1_455
O41 C6 1.27(3) .
O46 C7 1.27(3) 1_655
O48 C14 1.27(3) .
O48 Ce1 2.961(16) 2_756
O70 O70' 0.83(4) .
O70 W3 1.75(3) 2_666
O70' W3 2.13(3) 2_666
O73 O73' 0.74(3) .
O75 O75' 0.94(4) .
O76 O76' 0.77(4) .
O77 O77' 0.73(4) .
O80 O80' 0.81(4) .
O80 W3 2.04(4) 2_666
O80' W3 1.89(4) 2_666
O83 O83' 0.94(4) .
C1 N1 1.35(3) .
C1 C2 1.35(3) .
C1 C7 1.52(3) .
C2 C3 1.40(4) .
C2 H2A 0.9300 .
C3 C4 1.41(4) .
C3 H3A 0.9300 .
C4 C5 1.37(4) .
C4 H4A 0.9300 .
C5 N1 1.33(3) .
C5 C6 1.54(3) .
C7 O46 1.27(3) 1_455
C8 N2 1.32(3) .
C8 C9 1.38(3) .
C8 C14 1.52(3) .
C9 C10 1.37(3) .
C9 H9A 0.9300 .
C10 C11 1.40(4) .
C10 H10A 0.9300 .
C11 C12 1.37(4) .
C11 H11A 0.9300 .
C12 N2 1.37(3) .
C12 C13 1.44(4) .
O5W H5A 0.8998 .
O5W H5B 0.8999 .
O9WC H99G 0.9546 .
O9WC H99H 1.4109 .
